data_7003422
loop_
_publ_author_name
'Dillon, Keith B.'
'Goeta, Andr\'es E.'
'Howard, Judith A. K.'
'Monks, Philippa K.'
'Shepherd, Helena J.'
'Thompson, Amber L.'

_publ_section_title
;
 Alkyl and aryl dicationic derivatives of cyclic triphosphenium ions
;
_journal_issue 9
_journal_name_full 'Dalton Transactions'
_journal_page_first 1144
_journal_page_last 1149
_journal_paper_doi 10.1039/b716027e
_journal_year 2008
_chemical_absolute_configuration unk
_chemical_formula_moiety 'C28 H29 P3, 2(Al Cl4)'
_chemical_formula_sum 'C28 H29 Al2 Cl8 P3'
_chemical_formula_weight 796.05
_chemical_melting_point ?
_space_group_IT_number 32
_symmetry_cell_setting orthorhombic
_symmetry_space_group_name_Hall 'P 2 -2ab'
_symmetry_space_group_name_H-M 'P b a 2'
_atom_sites_solution_hydrogens geom
_atom_sites_solution_primary direct
_atom_sites_solution_secondary difmap
_audit_creation_date 07-10-09
_audit_creation_method CRYSTALS_ver_12.85
_cell_angle_alpha 90
_cell_angle_beta 90
_cell_angle_gamma 90
_cell_formula_units_Z 8
_cell_length_a 22.8830(16)
_cell_length_b 31.806(2)
_cell_length_c 9.8121(7)
_cell_measurement_reflns_used 5282
_cell_measurement_temperature 120
_cell_measurement_theta_max 27.470
_cell_measurement_theta_min 2.600
_cell_volume 7141.4(8)
_computing_cell_refinement 'SMART-NT V6.1 (Bruker, 2000)'
_computing_data_collection 'SMART-NT V6.1 (Bruker, 2000)'
_computing_data_reduction 'SAINT-NT V6.45A (Bruker, 2000)'
_computing_molecular_graphics 'Bruker SHELXTL'
_computing_publication_material 'CRYSTALS (Betteridge et al., 2003)'
_computing_structure_refinement 'CRYSTALS (Betteridge et al., 2003)'
_computing_structure_solution 'SHELXS-97 (Sheldrick, 1997)'
_diffrn_ambient_temperature 120
_diffrn_measured_fraction_theta_full 0.999
_diffrn_measured_fraction_theta_max 0.932
_diffrn_measurement_device 'Bruker SMART'
_diffrn_measurement_device_type Area
_diffrn_measurement_method \w
_diffrn_radiation_monochromator graphite
_diffrn_radiation_type 'Mo K\a'
_diffrn_radiation_wavelength 0.71073
_diffrn_reflns_av_R_equivalents 0.098
_diffrn_reflns_limit_h_max 29
_diffrn_reflns_limit_h_min -27
_diffrn_reflns_limit_k_max 42
_diffrn_reflns_limit_k_min -40
_diffrn_reflns_limit_l_max 13
_diffrn_reflns_limit_l_min -12
_diffrn_reflns_number 51876
_diffrn_reflns_theta_full 26.317
_diffrn_reflns_theta_max 28.298
_diffrn_reflns_theta_min 2.347
_diffrn_standards_number 0
_exptl_absorpt_coefficient_mu 0.835
_exptl_absorpt_correction_T_max 0.9671
_exptl_absorpt_correction_T_min 0.8039
_exptl_absorpt_correction_type integration
_exptl_absorpt_process_details
;
Gaussian Integration (Busing and Levy, 1957)
;
_exptl_crystal_colour clear_pale_colourless
_exptl_crystal_density_diffrn 1.481
_exptl_crystal_density_meas ?
_exptl_crystal_density_method .
_exptl_crystal_description block
_exptl_crystal_F_000 3232
_exptl_crystal_size_max 0.24
_exptl_crystal_size_mid 0.12
_exptl_crystal_size_min 0.04
_refine_diff_density_max 0.72
_refine_diff_density_min -0.79
_refine_ls_extinction_method None
_refine_ls_goodness_of_fit_ref 0.9473
_refine_ls_hydrogen_treatment constr
_refine_ls_matrix_type full
_refine_ls_number_parameters 741
_refine_ls_number_reflns 14723
_refine_ls_number_restraints 1
_refine_ls_R_factor_all 0.1058
_refine_ls_R_factor_gt 0.0695
_refine_ls_shift/su_max 0.000350
_refine_ls_structure_factor_coef Fsqd
_refine_ls_weighting_details
;
Method= Modified Sheldrick
w=1/[\s^2^(F^2^) + ( 0.01P)^2^ +34.25P]
,where P=(max(Fo^2^,0) + 2Fc^2^)/3
;
_refine_ls_weighting_scheme calc
_refine_ls_wR_factor_all 0.1313
_refine_ls_wR_factor_gt 0.1120
_refine_ls_wR_factor_ref 0.1313
_reflns_limit_h_max 29
_reflns_limit_h_min 0
_reflns_limit_k_max 42
_reflns_limit_k_min 0
_reflns_limit_l_max 13
_reflns_limit_l_min -12
_reflns_number_gt 10238
_reflns_number_total 15890
_reflns_threshold_expression I>2.0\s(I)
_oxford_diffrn_Wilson_B_factor 1.58
_oxford_diffrn_Wilson_scale 176.60
_oxford_refine_ls_r_factor_ref 0.1058
_oxford_refine_ls_scale 0.080761(12)
_oxford_reflns_number_all 14723
_oxford_reflns_threshold_expression_ref I>-3.0\s(I)
_cod_data_source_file b716027e.txt
_cod_data_source_block 6c
_cod_depositor_comments
;
The following automatic conversions were performed:
'_symmetry_cell_setting' value 'Orthorhombic' changed to 'orthorhombic'
according to '/home/saulius/struct/CIF-dictionaries/cif_core.dic'
dictionary named 'cif_core.dic' version 2.4.1 from 2010-06-29.

Automatic conversion script
Id: cif_fix_enum 1527 2010-12-29 10:47:43Z saulius 

The following automatic conversions were performed:

'_chemical_melting_point' value 'not measured' was changed to '?' -
the value is undefined or not given.

Automatic conversion script
Id: cif_fix_values 1646 2011-03-28 12:23:43Z adriana 
;
_cod_database_code 7003422

loop_
_symmetry_equiv_pos_as_xyz
x,y,z
-x+1/2,y+1/2,z
x+1/2,-y+1/2,z
-x,-y,z

loop_
_atom_site_label
_atom_site_type_symbol
_atom_site_fract_x
_atom_site_fract_y
_atom_site_fract_z
_atom_site_U_iso_or_equiv
_atom_site_occupancy
_atom_site_adp_type
_atom_site_refinement_flags_posn
_atom_site_refinement_flags_adp
_atom_site_refinement_flags_occupancy
_atom_site_disorder_assembly
_atom_site_disorder_group
_oxford_atom_site_special_shape
_atom_site_attached_hydrogens
P11 P 0.74134(10) 0.11225(8) 0.6734(2) 0.0193 1.0000 Uani . . . . . . .
P12 P 0.81037(9) 0.15569(7) 0.5980(2) 0.0173 1.0000 Uani . . . . . . .
P13 P 0.67465(9) 0.15468(7) 0.5885(2) 0.0165 1.0000 Uani . . . . . . .
C101 C 0.7719(3) 0.1962(2) 0.4996(8) 0.0178 1.0000 Uani . . . . . . .
H11 H 0.7682 0.2214 0.5576 0.0500 1.0000 Uiso R . . . . . .
H229 H 0.7962 0.2035 0.4200 0.0500 1.0000 Uiso R . . . . . .
C102 C 0.7118(3) 0.1827(3) 0.4519(8) 0.0203 1.0000 Uani . . . . . . .
H12 H 0.7153 0.1642 0.3710 0.0500 1.0000 Uiso R . . . . . .
H230 H 0.6886 0.2078 0.4253 0.0500 1.0000 Uiso R . . . . . .
C103 C 0.7398(4) 0.0712(3) 0.5402(9) 0.0218 1.0000 Uani . . . . . . .
H13 H 0.6995 0.0599 0.5302 0.0500 1.0000 Uiso R . . . . . .
H231 H 0.7515 0.0833 0.4510 0.0500 1.0000 Uiso R . . . . . .
C104 C 0.7810(4) 0.0359(3) 0.5775(10) 0.0306 1.0000 Uani . . . . . . .
H14 H 0.7747 0.0118 0.5158 0.0500 1.0000 Uiso R . . . . . .
H232 H 0.7738 0.0269 0.6714 0.0500 1.0000 Uiso R . . . . . .
H233 H 0.8216 0.0455 0.5687 0.0500 1.0000 Uiso R . . . . . .
C105 C 0.8637(3) 0.1286(3) 0.4985(9) 0.0195 1.0000 Uani . . . . . . .
C106 C 0.9129(3) 0.1118(3) 0.5639(9) 0.0214 1.0000 Uani . . . . . . .
H106 H 0.9175 0.1151 0.6599 0.0500 1.0000 Uiso R . . . . . .
C107 C 0.9544(4) 0.0911(3) 0.4883(10) 0.0272 1.0000 Uani . . . . . . .
H107 H 0.9883 0.0804 0.5321 0.0500 1.0000 Uiso R . . . . . .
C108 C 0.9474(4) 0.0854(3) 0.3474(10) 0.0333 1.0000 Uani . . . . . . .
H108 H 0.9758 0.0706 0.2967 0.0500 1.0000 Uiso R . . . . . .
C109 C 0.8988(4) 0.1013(3) 0.2850(10) 0.0339 1.0000 Uani . . . . . . .
H109 H 0.8935 0.0973 0.1905 0.0500 1.0000 Uiso R . . . . . .
C110 C 0.8569(4) 0.1229(3) 0.3583(9) 0.0268 1.0000 Uani . . . . . . .
H110 H 0.8233 0.1340 0.3130 0.0500 1.0000 Uiso R . . . . . .
C111 C 0.8467(3) 0.1803(3) 0.7395(8) 0.0182 1.0000 Uani . . . . . . .
C112 C 0.8887(3) 0.2103(3) 0.7072(8) 0.0188 1.0000 Uani . . . . . . .
H112 H 0.8980 0.2163 0.6149 0.0500 1.0000 Uiso R . . . . . .
C113 C 0.9177(4) 0.2306(3) 0.8127(9) 0.0263 1.0000 Uani . . . . . . .
H113 H 0.9463 0.2516 0.7934 0.0500 1.0000 Uiso R . . . . . .
C114 C 0.9049(4) 0.2208(3) 0.9469(9) 0.0264 1.0000 Uani . . . . . . .
H114 H 0.9251 0.2346 1.0173 0.0500 1.0000 Uiso R . . . . . .
C115 C 0.8633(4) 0.1916(3) 0.9785(9) 0.0295 1.0000 Uani . . . . . . .
H115 H 0.8549 0.1852 1.0714 0.0500 1.0000 Uiso R . . . . . .
C116 C 0.8336(4) 0.1708(3) 0.8739(9) 0.0242 1.0000 Uani . . . . . . .
H116 H 0.8049 0.1504 0.8942 0.0500 1.0000 Uiso R . . . . . .
C117 C 0.6127(3) 0.1267(3) 0.5277(8) 0.0163 1.0000 Uani . . . . . . .
C118 C 0.6024(4) 0.1212(3) 0.3886(9) 0.0290 1.0000 Uani . . . . . . .
H118 H 0.6298 0.1317 0.3237 0.0500 1.0000 Uiso R . . . . . .
C119 C 0.5526(4) 0.0998(3) 0.3438(11) 0.0370 1.0000 Uani . . . . . . .
H119 H 0.5463 0.0957 0.2497 0.0500 1.0000 Uiso R . . . . . .
C120 C 0.5135(4) 0.0850(3) 0.4392(10) 0.0308 1.0000 Uani . . . . . . .
H120 H 0.4790 0.0710 0.4098 0.0500 1.0000 Uiso R . . . . . .
C121 C 0.5229(4) 0.0901(3) 0.5753(9) 0.0286 1.0000 Uani . . . . . . .
H121 H 0.4961 0.0791 0.6402 0.0500 1.0000 Uiso R . . . . . .
C122 C 0.5722(4) 0.1107(3) 0.6210(9) 0.0241 1.0000 Uani . . . . . . .
H122 H 0.5784 0.1141 0.7162 0.0500 1.0000 Uiso R . . . . . .
C123 C 0.6542(3) 0.1897(3) 0.7242(8) 0.0175 1.0000 Uani . . . . . . .
C124 C 0.6254(3) 0.2268(3) 0.6922(9) 0.0214 1.0000 Uani . . . . . . .
H124 H 0.6182 0.2342 0.5994 0.0500 1.0000 Uiso R . . . . . .
C125 C 0.6070(4) 0.2531(3) 0.7959(9) 0.0241 1.0000 Uani . . . . . . .
H125 H 0.5877 0.2786 0.7742 0.0500 1.0000 Uiso R . . . . . .
C126 C 0.6168(4) 0.2425(3) 0.9287(9) 0.0269 1.0000 Uani . . . . . . .
H126 H 0.6040 0.2607 0.9997 0.0500 1.0000 Uiso R . . . . . .
C127 C 0.6445(4) 0.2055(3) 0.9612(10) 0.0379 1.0000 Uani . . . . . . .
H127 H 0.6513 0.1986 1.0550 0.0500 1.0000 Uiso R . . . . . .
C128 C 0.6637(4) 0.1783(3) 0.8594(9) 0.0270 1.0000 Uani . . . . . . .
H128 H 0.6828 0.1531 0.8820 0.0500 1.0000 Uiso R . . . . . .
P21 P 0.74878(9) 0.36106(7) 0.7602(2) 0.0162 1.0000 Uani . . . . . . .
P22 P 0.68310(9) 0.40716(7) 0.8330(2) 0.0161 1.0000 Uani . . . . . . .
P23 P 0.81824(9) 0.39925(7) 0.8542(2) 0.0164 1.0000 Uani . . . . . . .
C201 C 0.7234(3) 0.4467(2) 0.9290(8) 0.0167 1.0000 Uani . . . . . . .
H21 H 0.7318 0.4709 0.8692 0.0500 1.0000 Uiso R . . . . . .
H234 H 0.6991 0.4566 1.0056 0.0500 1.0000 Uiso R . . . . . .
C202 C 0.7815(3) 0.4295(2) 0.9856(8) 0.0174 1.0000 Uani . . . . . . .
H22 H 0.7735 0.4110 1.0653 0.0500 1.0000 Uiso R . . . . . .
H235 H 0.8065 0.4528 1.0153 0.0500 1.0000 Uiso R . . . . . .
C203 C 0.7401(4) 0.3192(3) 0.8920(9) 0.0227 1.0000 Uani . . . . . . .
H23 H 0.7546 0.3297 0.9813 0.0500 1.0000 Uiso R . . . . . .
H236 H 0.6981 0.3122 0.9030 0.0500 1.0000 Uiso R . . . . . .
C204 C 0.7747(4) 0.2803(3) 0.8485(9) 0.0310 1.0000 Uani . . . . . . .
H24 H 0.7681 0.2577 0.9138 0.0500 1.0000 Uiso R . . . . . .
H237 H 0.8163 0.2872 0.8444 0.0500 1.0000 Uiso R . . . . . .
H238 H 0.7613 0.2714 0.7576 0.0500 1.0000 Uiso R . . . . . .
C205 C 0.6279(3) 0.3815(3) 0.9336(9) 0.0209 1.0000 Uani . . . . . . .
C206 C 0.5770(4) 0.3685(3) 0.8698(9) 0.0246 1.0000 Uani . . . . . . .
H206 H 0.5720 0.3723 0.7742 0.0500 1.0000 Uiso R . . . . . .
C207 C 0.5346(4) 0.3482(3) 0.9463(12) 0.0378 1.0000 Uani . . . . . . .
H207 H 0.4996 0.3393 0.9037 0.0500 1.0000 Uiso R . . . . . .
C208 C 0.5431(4) 0.3415(3) 1.0838(11) 0.0335 1.0000 Uani . . . . . . .
H208 H 0.5135 0.3277 1.1363 0.0500 1.0000 Uiso R . . . . . .
C209 C 0.5935(5) 0.3548(3) 1.1465(10) 0.0369 1.0000 Uani . . . . . . .
H209 H 0.5992 0.3501 1.2425 0.0500 1.0000 Uiso R . . . . . .
C210 C 0.6361(4) 0.3748(3) 1.0731(9) 0.0261 1.0000 Uani . . . . . . .
H210 H 0.6709 0.3840 1.1155 0.0500 1.0000 Uiso R . . . . . .
C211 C 0.6492(4) 0.4316(3) 0.6888(8) 0.0173 1.0000 Uani . . . . . . .
C212 C 0.6541(4) 0.4157(3) 0.5570(9) 0.0292 1.0000 Uani . . . . . . .
H212 H 0.6766 0.3909 0.5405 0.0500 1.0000 Uiso R . . . . . .
C213 C 0.6256(4) 0.4358(3) 0.4518(9) 0.0327 1.0000 Uani . . . . . . .
H213 H 0.6290 0.4254 0.3620 0.0500 1.0000 Uiso R . . . . . .
C214 C 0.5922(4) 0.4715(3) 0.4767(9) 0.0266 1.0000 Uani . . . . . . .
H214 H 0.5726 0.4850 0.4030 0.0500 1.0000 Uiso R . . . . . .
C215 C 0.5875(4) 0.4868(3) 0.6056(9) 0.0262 1.0000 Uani . . . . . . .
H215 H 0.5641 0.5111 0.6219 0.0500 1.0000 Uiso R . . . . . .
C216 C 0.6158(3) 0.4674(3) 0.7132(9) 0.0201 1.0000 Uani . . . . . . .
H216 H 0.6127 0.4784 0.8028 0.0500 1.0000 Uiso R . . . . . .
C217 C 0.8783(3) 0.3696(3) 0.9233(8) 0.0183 1.0000 Uani . . . . . . .
C218 C 0.9221(4) 0.3553(3) 0.8366(9) 0.0223 1.0000 Uani . . . . . . .
H218 H 0.9196 0.3601 0.7418 0.0500 1.0000 Uiso R . . . . . .
C219 C 0.9689(4) 0.3341(3) 0.8912(9) 0.0253 1.0000 Uani . . . . . . .
H219 H 0.9996 0.3250 0.8329 0.0500 1.0000 Uiso R . . . . . .
C220 C 0.9725(4) 0.3261(3) 1.0296(10) 0.0294 1.0000 Uani . . . . . . .
H220 H 1.0047 0.3110 1.0652 0.0500 1.0000 Uiso R . . . . . .
C221 C 0.9288(4) 0.3406(3) 1.1144(9) 0.0343 1.0000 Uani . . . . . . .
H221 H 0.9312 0.3349 1.2091 0.0500 1.0000 Uiso R . . . . . .
C222 C 0.8814(4) 0.3619(3) 1.0638(9) 0.0304 1.0000 Uani . . . . . . .
H222 H 0.8513 0.3717 1.1219 0.0500 1.0000 Uiso R . . . . . .
C223 C 0.8441(3) 0.4341(3) 0.7233(8) 0.0147 1.0000 Uani . . . . . . .
C224 C 0.8248(4) 0.4323(3) 0.5901(9) 0.0288 1.0000 Uani . . . . . . .
H224 H 0.7968 0.4117 0.5635 0.0500 1.0000 Uiso R . . . . . .
C225 C 0.8462(4) 0.4604(3) 0.4941(8) 0.0305 1.0000 Uani . . . . . . .
H225 H 0.8327 0.4594 0.4029 0.0500 1.0000 Uiso R . . . . . .
C226 C 0.8871(4) 0.4904(3) 0.5330(9) 0.0241 1.0000 Uani . . . . . . .
H226 H 0.9015 0.5098 0.4682 0.0500 1.0000 Uiso R . . . . . .
C227 C 0.9068(4) 0.4925(3) 0.6653(9) 0.0245 1.0000 Uani . . . . . . .
H227 H 0.9353 0.5125 0.6909 0.0500 1.0000 Uiso R . . . . . .
C228 C 0.8852(4) 0.4646(3) 0.7621(8) 0.0210 1.0000 Uani . . . . . . .
H228 H 0.8979 0.4661 0.8536 0.0500 1.0000 Uiso R . . . . . .
Al1 Al 1.00728(10) 0.24244(8) 0.4151(3) 0.0205 1.0000 Uani . . . . . . .
Cl11 Cl 0.99135(9) 0.29406(7) 0.5480(2) 0.0287 1.0000 Uani . . . . . . .
Cl12 Cl 1.07583(10) 0.26087(8) 0.2801(2) 0.0331 1.0000 Uani . . . . . . .
Cl13 Cl 1.03374(9) 0.18812(7) 0.5281(2) 0.0302 1.0000 Uani . . . . . . .
Cl14 Cl 0.92947(10) 0.22661(8) 0.3065(2) 0.0330 1.0000 Uani . . . . . . .
Al2 Al 0.24551(11) 0.44043(9) 1.0559(3) 0.0217 1.0000 Uani . . . . . . .
Cl21 Cl 0.22998(10) 0.37829(7) 1.1354(2) 0.0274 1.0000 Uani . . . . . . .
Cl22 Cl 0.32609(9) 0.44017(7) 0.9481(2) 0.0287 1.0000 Uani . . . . . . .
Cl23 Cl 0.17799(10) 0.45607(8) 0.9160(2) 0.0340 1.0000 Uani . . . . . . .
Cl24 Cl 0.24879(12) 0.48470(8) 1.2181(2) 0.0374 1.0000 Uani . . . . . . .
Al3 Al 0.76694(11) 0.31312(9) 0.3798(3) 0.0205 1.0000 Uani . . . . . . .
Cl31 Cl 0.77389(13) 0.27047(8) 0.2140(2) 0.0425 1.0000 Uani . . . . . . .
Cl32 Cl 0.84120(10) 0.30976(8) 0.5084(3) 0.0359 1.0000 Uani . . . . . . .
Cl33 Cl 0.75841(10) 0.37690(7) 0.3086(2) 0.0281 1.0000 Uani . . . . . . .
Cl34 Cl 0.69086(10) 0.29880(7) 0.4949(2) 0.0307 1.0000 Uani . . . . . . .
Al4 Al 0.5000 0.5000 0.9916(4) 0.0215 1.0000 Uani S T . . . . .
Cl41 Cl 0.57177(11) 0.48039(8) 1.1155(2) 0.0344 1.0000 Uani . . . . . . .
Cl42 Cl 0.47466(9) 0.44831(7) 0.8666(2) 0.0269 1.0000 Uani . . . . . . .
Al5 Al 1.0000 0.5000 0.0644(4) 0.0257 1.0000 Uani S T . . . . .
Cl51 Cl 1.01944(10) 0.44645(8) -0.0590(2) 0.0340 1.0000 Uani . . . . . . .
Cl52 Cl 1.07462(12) 0.51588(10) 0.1841(3) 0.0473 1.0000 Uani . . . . . . .

loop_
_atom_site_aniso_label
_atom_site_aniso_U_11
_atom_site_aniso_U_22
_atom_site_aniso_U_33
_atom_site_aniso_U_23
_atom_site_aniso_U_13
_atom_site_aniso_U_12
P11 0.0208(11) 0.0179(12) 0.0191(11) 0.0015(9) 0.0003(8) 0.0010(9)
P12 0.0181(10) 0.0161(11) 0.0177(10) -0.0006(9) 0.0003(8) 0.0004(9)
P13 0.0171(10) 0.0170(10) 0.0154(10) -0.0001(8) 0.0011(8) 0.0025(8)
C101 0.016(4) 0.013(4) 0.024(4) 0.001(3) -0.003(3) 0.002(3)
C102 0.019(4) 0.024(4) 0.018(4) 0.001(3) 0.001(3) 0.010(3)
C103 0.027(5) 0.017(4) 0.022(4) 0.004(4) -0.006(4) 0.000(3)
C104 0.031(5) 0.022(5) 0.039(5) -0.002(4) -0.004(4) 0.002(4)
C105 0.015(4) 0.014(4) 0.029(5) 0.006(4) -0.001(3) -0.003(3)
C106 0.022(4) 0.023(5) 0.019(4) 0.001(4) 0.001(3) -0.005(4)
C107 0.020(4) 0.021(5) 0.041(6) 0.004(4) 0.002(4) 0.000(4)
C108 0.037(5) 0.026(5) 0.037(6) -0.011(4) 0.016(5) 0.001(4)
C109 0.040(6) 0.032(6) 0.029(5) -0.011(4) 0.006(4) -0.004(5)
C110 0.030(5) 0.032(5) 0.019(4) -0.003(4) -0.001(4) -0.004(4)
C111 0.016(4) 0.019(4) 0.020(4) -0.004(4) -0.004(3) 0.003(3)
C112 0.021(4) 0.022(5) 0.014(4) 0.002(3) 0.005(3) -0.001(3)
C113 0.024(4) 0.020(5) 0.035(5) -0.002(4) -0.010(4) 0.000(4)
C114 0.029(5) 0.025(5) 0.025(5) -0.007(4) -0.007(4) 0.002(4)
C115 0.042(5) 0.026(5) 0.020(5) 0.001(4) 0.004(4) 0.005(4)
C116 0.030(5) 0.023(4) 0.020(4) -0.002(4) 0.000(4) -0.006(4)
C117 0.017(4) 0.016(4) 0.016(4) 0.001(3) 0.000(3) 0.008(3)
C118 0.022(4) 0.043(6) 0.022(5) -0.001(4) -0.004(3) -0.005(4)
C119 0.041(6) 0.035(6) 0.036(6) -0.001(5) -0.012(5) -0.012(5)
C120 0.023(5) 0.025(5) 0.044(6) -0.002(4) -0.012(4) 0.002(4)
C121 0.031(5) 0.020(4) 0.035(5) 0.004(4) 0.007(4) -0.001(4)
C122 0.026(4) 0.019(4) 0.028(5) 0.006(4) 0.002(4) 0.001(4)
C123 0.019(4) 0.018(4) 0.015(4) 0.001(3) 0.003(3) 0.002(3)
C124 0.018(4) 0.025(5) 0.022(4) 0.002(4) 0.005(3) -0.004(3)
C125 0.030(5) 0.014(4) 0.028(5) -0.002(4) -0.002(4) 0.007(4)
C126 0.034(5) 0.024(5) 0.023(5) -0.008(4) 0.000(4) 0.005(4)
C127 0.047(6) 0.041(6) 0.025(5) -0.002(4) -0.001(4) 0.015(5)
C128 0.036(5) 0.026(5) 0.019(4) -0.002(4) 0.003(4) 0.019(4)
P21 0.0170(10) 0.0130(11) 0.0184(11) -0.0003(9) 0.0008(8) 0.0020(8)
P22 0.0168(10) 0.0153(11) 0.0162(11) -0.0001(8) 0.0007(8) -0.0004(8)
P23 0.0186(10) 0.0163(10) 0.0143(10) 0.0023(8) 0.0001(8) 0.0000(8)
C201 0.013(4) 0.019(4) 0.018(4) -0.001(3) 0.001(3) -0.003(3)
C202 0.018(4) 0.018(4) 0.016(4) -0.005(3) -0.001(3) 0.002(3)
C203 0.025(4) 0.017(4) 0.026(5) 0.007(4) 0.006(4) -0.002(3)
C204 0.049(6) 0.018(4) 0.025(5) 0.002(4) 0.003(4) 0.015(4)
C205 0.019(4) 0.016(4) 0.028(5) -0.004(4) 0.004(3) 0.001(3)
C206 0.024(4) 0.019(4) 0.031(5) 0.005(4) 0.000(4) 0.002(3)
C207 0.016(4) 0.029(5) 0.068(8) 0.012(5) -0.002(5) -0.004(4)
C208 0.024(5) 0.023(5) 0.054(7) 0.010(5) 0.018(4) 0.003(4)
C209 0.050(6) 0.033(6) 0.028(5) 0.007(4) 0.010(4) -0.003(5)
C210 0.027(5) 0.025(5) 0.026(5) 0.002(4) 0.002(4) -0.004(4)
C211 0.023(4) 0.015(4) 0.013(4) 0.003(3) 0.004(3) 0.004(3)
C212 0.029(5) 0.032(5) 0.026(5) -0.005(4) 0.002(4) 0.014(4)
C213 0.039(5) 0.038(6) 0.021(5) -0.008(4) -0.009(4) 0.014(4)
C214 0.027(5) 0.031(5) 0.021(4) 0.004(4) -0.005(4) 0.003(4)
C215 0.024(5) 0.024(5) 0.030(5) 0.009(4) 0.002(4) 0.005(4)
C216 0.022(4) 0.023(5) 0.015(4) -0.006(4) 0.004(3) -0.004(4)
C217 0.021(4) 0.016(4) 0.018(4) 0.003(3) -0.001(3) -0.002(3)
C218 0.027(4) 0.018(4) 0.022(4) 0.001(4) 0.002(4) 0.004(3)
C219 0.023(4) 0.022(5) 0.032(5) -0.008(4) -0.002(4) 0.000(4)
C220 0.025(5) 0.025(5) 0.038(5) -0.001(4) -0.008(4) -0.001(4)
C221 0.042(6) 0.047(6) 0.014(4) 0.010(4) -0.010(4) 0.018(5)
C222 0.031(5) 0.039(6) 0.021(5) 0.004(4) -0.001(4) 0.005(4)
C223 0.018(4) 0.016(4) 0.010(4) -0.002(3) 0.001(3) -0.001(3)
C224 0.033(5) 0.029(5) 0.025(5) 0.003(4) 0.003(4) -0.008(4)
C225 0.038(5) 0.047(6) 0.006(4) 0.008(4) -0.002(3) -0.010(5)
C226 0.029(5) 0.018(5) 0.026(5) 0.008(4) 0.010(4) 0.007(4)
C227 0.022(4) 0.021(5) 0.030(5) 0.003(4) 0.008(4) 0.002(4)
C228 0.023(4) 0.022(5) 0.018(4) -0.001(3) 0.003(3) 0.000(4)
Al1 0.0215(12) 0.0235(13) 0.0164(12) -0.0023(11) 0.0016(10) -0.0027(10)
Cl11 0.0252(11) 0.0302(12) 0.0307(11) -0.0088(10) 0.0009(9) 0.0011(9)
Cl12 0.0331(12) 0.0422(15) 0.0240(11) 0.0037(10) 0.0090(9) -0.0026(11)
Cl13 0.0286(11) 0.0253(11) 0.0366(13) 0.0056(10) -0.0023(9) -0.0031(9)
Cl14 0.0269(11) 0.0445(15) 0.0277(12) -0.0102(11) -0.0081(9) -0.0024(10)
Al2 0.0245(13) 0.0210(14) 0.0196(13) 0.0011(11) -0.0004(10) 0.0022(10)
Cl21 0.0353(12) 0.0254(12) 0.0216(11) 0.0048(9) 0.0014(9) -0.0064(10)
Cl22 0.0222(10) 0.0310(12) 0.0330(12) 0.0031(10) 0.0033(9) -0.0035(9)
Cl23 0.0306(12) 0.0415(14) 0.0299(12) -0.0010(10) -0.0057(10) 0.0131(11)
Cl24 0.0639(16) 0.0285(12) 0.0198(11) -0.0041(9) 0.0013(11) 0.0013(11)
Al3 0.0235(13) 0.0235(14) 0.0146(12) 0.0014(11) 0.0005(10) 0.0037(11)
Cl31 0.0696(18) 0.0350(14) 0.0229(12) -0.0063(10) -0.0002(12) 0.0144(13)
Cl32 0.0256(11) 0.0493(15) 0.0328(13) -0.0035(11) -0.0046(9) 0.0116(11)
Cl33 0.0406(13) 0.0255(12) 0.0180(10) 0.0048(9) 0.0016(9) -0.0003(10)
Cl34 0.0265(11) 0.0284(12) 0.0371(13) -0.0017(10) 0.0052(9) -0.0088(9)
Al4 0.0238(18) 0.0235(19) 0.0173(17) 0.0000 0.0000 0.0031(15)
Cl41 0.0334(12) 0.0438(15) 0.0259(12) 0.0087(11) -0.0091(10) 0.0082(11)
Cl42 0.0264(11) 0.0229(11) 0.0314(11) -0.0058(9) 0.0013(9) 0.0008(9)
Al5 0.0231(19) 0.038(2) 0.0155(18) 0.0000 0.0000 -0.0028(16)
Cl51 0.0302(12) 0.0370(13) 0.0350(13) -0.0051(10) -0.0015(10) 0.0027(10)
Cl52 0.0394(14) 0.069(2) 0.0331(14) -0.0170(13) -0.0169(11) 0.0025(13)

loop_
_atom_type_symbol
_atom_type_scat_dispersion_real
_atom_type_scat_dispersion_imag
_atom_type_scat_Cromer_Mann_a1
_atom_type_scat_Cromer_Mann_b1
_atom_type_scat_Cromer_Mann_a2
_atom_type_scat_Cromer_Mann_b2
_atom_type_scat_Cromer_Mann_a3
_atom_type_scat_Cromer_Mann_b3
_atom_type_scat_Cromer_Mann_a4
_atom_type_scat_Cromer_Mann_b4
_atom_type_scat_Cromer_Mann_c
_atom_type_scat_source
C 0.0033 0.0016 2.3100 20.8439 1.0200 10.2075 1.5886 0.5687 0.8650 51.6512 0.2156 'International Tables Vol C 4.2.6.8 and 6.1.1.4'
H 0.0000 0.0000 0.4930 10.5109 0.3229 26.1257 0.1402 3.1424 0.0408 57.7998 0.0030 'International Tables Vol C 4.2.6.8 and 6.1.1.4'
Al 0.0645 0.0514 6.4202 3.0387 1.9002 0.7426 1.5936 31.5472 1.9646 85.0886 1.1151 'International Tables Vol C 4.2.6.8 and 6.1.1.4'
P 0.1023 0.0942 6.4345 1.9067 4.1791 27.1570 1.7800 0.5260 1.4908 68.1645 1.1149 'International Tables Vol C 4.2.6.8 and 6.1.1.4'
Cl 0.1484 0.1585 11.4604 0.0104 7.1964 1.1662 6.2556 18.5194 1.6455 47.7784 -9.5574 'International Tables Vol C 4.2.6.8 and 6.1.1.4'

loop_
_geom_angle_atom_site_label_1
_geom_angle_site_symmetry_1
_geom_angle_atom_site_label_2
_geom_angle_site_symmetry_2
_geom_angle_atom_site_label_3
_geom_angle_site_symmetry_3
_geom_angle
_geom_angle_publ_flag
P12 . P11 . P13 . 89.17(12) yes
P12 . P11 . C103 . 102.5(3) yes
P13 . P11 . C103 . 98.8(3) yes
P11 . P12 . C101 . 105.7(3) yes
P11 . P12 . C105 . 111.6(3) yes
C101 . P12 . C105 . 112.3(4) yes
P11 . P12 . C111 . 110.0(3) yes
C101 . P12 . C111 . 108.8(4) yes
C105 . P12 . C111 . 108.4(4) yes
P11 . P13 . C102 . 104.8(3) yes
P11 . P13 . C117 . 112.0(3) yes
C102 . P13 . C117 . 111.8(4) yes
P11 . P13 . C123 . 106.3(3) yes
C102 . P13 . C123 . 111.3(4) yes
C117 . P13 . C123 . 110.5(4) yes
P12 . C101 . H11 . 108.0 no
P12 . C101 . H229 . 108.2 no
H11 . C101 . H229 . 108.1 no
P12 . C101 . C102 . 113.6(5) yes
H11 . C101 . C102 . 109.2 no
H229 . C101 . C102 . 109.5 no
C101 . C102 . P13 . 109.6(6) yes
C101 . C102 . H12 . 110.0 no
P13 . C102 . H12 . 109.7 no
C101 . C102 . H230 . 109.9 no
P13 . C102 . H230 . 109.7 no
H12 . C102 . H230 . 108.0 no
P11 . C103 . H13 . 110.0 no
P11 . C103 . H231 . 110.0 no
H13 . C103 . H231 . 107.5 no
P11 . C103 . C104 . 110.0(6) yes
H13 . C103 . C104 . 109.6 no
H231 . C103 . C104 . 109.6 no
C103 . C104 . H14 . 109.7 no
C103 . C104 . H232 . 109.9 no
H14 . C104 . H232 . 109.0 no
C103 . C104 . H233 . 109.9 no
H14 . C104 . H233 . 108.8 no
H232 . C104 . H233 . 109.5 no
P12 . C105 . C106 . 118.9(7) yes
P12 . C105 . C110 . 121.7(7) yes
C106 . C105 . C110 . 119.4(8) yes
C105 . C106 . H106 . 119.9 no
C105 . C106 . C107 . 119.4(8) yes
H106 . C106 . C107 . 120.7 no
C106 . C107 . H107 . 119.5 no
C106 . C107 . C108 . 121.0(9) yes
H107 . C107 . C108 . 119.5 no
C107 . C108 . H108 . 120.3 no
C107 . C108 . C109 . 119.1(9) yes
H108 . C108 . C109 . 120.6 no
C108 . C109 . H109 . 119.5 no
C108 . C109 . C110 . 121.0(9) yes
H109 . C109 . C110 . 119.5 no
C105 . C110 . C109 . 120.1(9) yes
C105 . C110 . H110 . 120.0 no
C109 . C110 . H110 . 119.9 no
P12 . C111 . C112 . 116.2(6) yes
P12 . C111 . C116 . 122.8(7) yes
C112 . C111 . C116 . 121.0(8) yes
C111 . C112 . H112 . 120.7 no
C111 . C112 . C113 . 118.6(8) yes
H112 . C112 . C113 . 120.6 no
C112 . C113 . H113 . 120.4 no
C112 . C113 . C114 . 120.2(8) yes
H113 . C113 . C114 . 119.4 no
C113 . C114 . H114 . 119.3 no
C113 . C114 . C115 . 121.1(8) yes
H114 . C114 . C115 . 119.6 no
C114 . C115 . H115 . 120.2 no
C114 . C115 . C116 . 119.6(8) yes
H115 . C115 . C116 . 120.2 no
C115 . C116 . C111 . 119.5(8) yes
C115 . C116 . H116 . 120.5 no
C111 . C116 . H116 . 120.0 no
P13 . C117 . C118 . 121.7(6) yes
P13 . C117 . C122 . 119.4(6) yes
C118 . C117 . C122 . 118.9(8) yes
C117 . C118 . H118 . 119.9 no
C117 . C118 . C119 . 120.4(9) yes
H118 . C118 . C119 . 119.7 no
C118 . C119 . H119 . 119.9 no
C118 . C119 . C120 . 118.8(9) yes
H119 . C119 . C120 . 121.3 no
C119 . C120 . H120 . 119.5 no
C119 . C120 . C121 . 121.5(9) yes
H120 . C120 . C121 . 119.0 no
C120 . C121 . H121 . 120.6 no
C120 . C121 . C122 . 120.3(9) yes
H121 . C121 . C122 . 119.1 no
C117 . C122 . C121 . 120.2(9) yes
C117 . C122 . H122 . 120.2 no
C121 . C122 . H122 . 119.6 no
P13 . C123 . C124 . 118.9(6) yes
P13 . C123 . C128 . 120.3(6) yes
C124 . C123 . C128 . 120.7(8) yes
C123 . C124 . H124 . 120.5 no
C123 . C124 . C125 . 119.5(8) yes
H124 . C124 . C125 . 119.9 no
C124 . C125 . H125 . 119.6 no
C124 . C125 . C126 . 120.1(8) yes
H125 . C125 . C126 . 120.2 no
C125 . C126 . H126 . 119.8 no
C125 . C126 . C127 . 120.7(8) yes
H126 . C126 . C127 . 119.5 no
C126 . C127 . H127 . 119.6 no
C126 . C127 . C128 . 120.7(9) yes
H127 . C127 . C128 . 119.7 no
C127 . C128 . C123 . 118.2(8) yes
C127 . C128 . H128 . 120.5 no
C123 . C128 . H128 . 121.2 no
P22 . P21 . P23 . 89.41(11) yes
P22 . P21 . C203 . 100.2(3) yes
P23 . P21 . C203 . 100.4(3) yes
P21 . P22 . C201 . 106.2(3) yes
P21 . P22 . C205 . 110.7(3) yes
C201 . P22 . C205 . 112.6(4) yes
P21 . P22 . C211 . 109.0(3) yes
C201 . P22 . C211 . 109.2(4) yes
C205 . P22 . C211 . 109.0(4) yes
P21 . P23 . C202 . 104.8(3) yes
P21 . P23 . C217 . 114.8(3) yes
C202 . P23 . C217 . 111.3(4) yes
P21 . P23 . C223 . 106.2(3) yes
C202 . P23 . C223 . 109.6(4) yes
C217 . P23 . C223 . 109.9(4) yes
P22 . C201 . H21 . 109.2 no
P22 . C201 . H234 . 109.2 no
H21 . C201 . H234 . 108.2 no
P22 . C201 . C202 . 112.2(5) yes
H21 . C201 . C202 . 108.9 no
H234 . C201 . C202 . 109.0 no
C201 . C202 . P23 . 109.4(5) yes
C201 . C202 . H22 . 109.6 no
P23 . C202 . H22 . 109.4 no
C201 . C202 . H235 . 109.9 no
P23 . C202 . H235 . 109.9 no
H22 . C202 . H235 . 108.6 no
P21 . C203 . H23 . 109.4 no
P21 . C203 . H236 . 109.7 no
H23 . C203 . H236 . 107.7 no
P21 . C203 . C204 . 109.2(6) yes
H23 . C203 . C204 . 110.2 no
H236 . C203 . C204 . 110.7 no
C203 . C204 . H24 . 109.4 no
C203 . C204 . H237 . 109.5 no
H24 . C204 . H237 . 110.2 no
C203 . C204 . H238 . 108.9 no
H24 . C204 . H238 . 109.5 no
H237 . C204 . H238 . 109.3 no
P22 . C205 . C206 . 118.5(7) yes
P22 . C205 . C210 . 120.8(7) yes
C206 . C205 . C210 . 120.6(8) yes
C205 . C206 . H206 . 120.5 no
C205 . C206 . C207 . 118.9(9) yes
H206 . C206 . C207 . 120.6 no
C206 . C207 . H207 . 119.4 no
C206 . C207 . C208 . 120.1(9) yes
H207 . C207 . C208 . 120.4 no
C207 . C208 . H208 . 119.8 no
C207 . C208 . C209 . 120.7(9) yes
H208 . C208 . C209 . 119.6 no
C208 . C209 . H209 . 120.3 no
C208 . C209 . C210 . 120.3(9) yes
H209 . C209 . C210 . 119.4 no
C205 . C210 . C209 . 119.4(9) yes
C205 . C210 . H210 . 119.8 no
C209 . C210 . H210 . 120.8 no
P22 . C211 . C212 . 122.8(6) yes
P22 . C211 . C216 . 117.2(6) yes
C212 . C211 . C216 . 120.0(8) yes
C211 . C212 . H212 . 119.9 no
C211 . C212 . C213 . 119.3(8) yes
H212 . C212 . C213 . 120.7 no
C212 . C213 . H213 . 119.9 no
C212 . C213 . C214 . 120.5(9) yes
H213 . C213 . C214 . 119.6 no
C213 . C214 . H214 . 119.6 no
C213 . C214 . C215 . 120.0(8) yes
H214 . C214 . C215 . 120.4 no
C214 . C215 . H215 . 119.5 no
C214 . C215 . C216 . 120.9(8) yes
H215 . C215 . C216 . 119.7 no
C211 . C216 . C215 . 119.4(8) yes
C211 . C216 . H216 . 120.2 no
C215 . C216 . H216 . 120.5 no
P23 . C217 . C218 . 119.4(6) yes
P23 . C217 . C222 . 120.0(7) yes
C218 . C217 . C222 . 120.6(8) yes
C217 . C218 . H218 . 120.5 no
C217 . C218 . C219 . 118.9(8) yes
H218 . C218 . C219 . 120.7 no
C218 . C219 . H219 . 119.3 no
C218 . C219 . C220 . 121.3(8) yes
H219 . C219 . C220 . 119.4 no
C219 . C220 . H220 . 120.1 no
C219 . C220 . C221 . 119.1(8) yes
H220 . C220 . C221 . 120.8 no
C220 . C221 . H221 . 118.9 no
C220 . C221 . C222 . 121.3(9) yes
H221 . C221 . C222 . 119.7 no
C217 . C222 . C221 . 118.8(9) yes
C217 . C222 . H222 . 119.9 no
C221 . C222 . H222 . 121.3 no
P23 . C223 . C224 . 123.1(6) yes
P23 . C223 . C228 . 117.0(6) yes
C224 . C223 . C228 . 119.9(8) yes
C223 . C224 . H224 . 120.1 no
C223 . C224 . C225 . 120.2(8) yes
H224 . C224 . C225 . 119.6 no
C224 . C225 . H225 . 120.4 no
C224 . C225 . C226 . 119.5(8) yes
H225 . C225 . C226 . 120.1 no
C225 . C226 . H226 . 119.9 no
C225 . C226 . C227 . 120.8(8) yes
H226 . C226 . C227 . 119.3 no
C226 . C227 . H227 . 120.6 no
C226 . C227 . C228 . 119.8(8) yes
H227 . C227 . C228 . 119.6 no
C223 . C228 . C227 . 119.6(8) yes
C223 . C228 . H228 . 119.9 no
C227 . C228 . H228 . 120.4 no
Cl11 . Al1 . Cl12 . 107.11(14) yes
Cl11 . Al1 . Cl13 . 110.72(14) yes
Cl12 . Al1 . Cl13 . 109.57(14) yes
Cl11 . Al1 . Cl14 . 110.17(14) yes
Cl12 . Al1 . Cl14 . 111.59(14) yes
Cl13 . Al1 . Cl14 . 107.70(14) yes
Cl21 . Al2 . Cl22 . 108.64(15) yes
Cl21 . Al2 . Cl23 . 109.18(15) yes
Cl22 . Al2 . Cl23 . 108.07(15) yes
Cl21 . Al2 . Cl24 . 110.01(15) yes
Cl22 . Al2 . Cl24 . 110.14(15) yes
Cl23 . Al2 . Cl24 . 110.74(15) yes
Cl31 . Al3 . Cl32 . 111.34(15) yes
Cl31 . Al3 . Cl33 . 111.08(14) yes
Cl32 . Al3 . Cl33 . 108.25(15) yes
Cl31 . Al3 . Cl34 . 109.37(16) yes
Cl32 . Al3 . Cl34 . 109.26(14) yes
Cl33 . Al3 . Cl34 . 107.45(14) yes
Cl41 4_665 Al4 . Cl42 4_665 108.14(9) yes
Cl41 4_665 Al4 . Cl41 . 110.6(2) yes
Cl42 4_665 Al4 . Cl41 . 110.09(9) yes
Cl41 4_665 Al4 . Cl42 . 110.09(9) yes
Cl42 4_665 Al4 . Cl42 . 109.7(2) yes
Cl41 . Al4 . Cl42 . 108.14(9) yes
Cl51 4_765 Al5 . Cl52 4_765 109.52(10) yes
Cl51 4_765 Al5 . Cl51 . 110.9(2) yes
Cl52 4_765 Al5 . Cl51 . 106.85(11) yes
Cl51 4_765 Al5 . Cl52 . 106.85(11) yes
Cl52 4_765 Al5 . Cl52 . 113.2(2) yes
Cl51 . Al5 . Cl52 . 109.52(10) yes

loop_
_geom_bond_atom_site_label_1
_geom_bond_site_symmetry_1
_geom_bond_atom_site_label_2
_geom_bond_site_symmetry_2
_geom_bond_distance
_geom_bond_publ_flag
P11 . P12 . 2.225(3) yes
P11 . P13 . 2.201(3) yes
P11 . C103 . 1.848(10) yes
P12 . C101 . 1.833(8) yes
P12 . C105 . 1.785(9) yes
P12 . C111 . 1.797(8) yes
P13 . C102 . 1.821(8) yes
P13 . C117 . 1.777(8) yes
P13 . C123 . 1.797(8) yes
C101 . H11 . 0.988 no
C101 . H229 . 0.987 no
C101 . C102 . 1.514(11) yes
C102 . H12 . 0.992 no
C102 . H230 . 0.992 no
C103 . H13 . 0.995 no
C103 . H231 . 0.994 no
C103 . C104 . 1.509(11) yes
C104 . H14 . 0.987 no
C104 . H232 . 0.979 no
C104 . H233 . 0.981 no
C105 . C106 . 1.402(11) yes
C105 . C110 . 1.397(13) yes
C106 . H106 . 0.953 no
C106 . C107 . 1.373(12) yes
C107 . H107 . 0.950 no
C107 . C108 . 1.404(14) yes
C108 . H108 . 0.944 no
C108 . C109 . 1.368(14) yes
C109 . H109 . 0.944 no
C109 . C110 . 1.380(13) yes
C110 . H110 . 0.956 no
C111 . C112 . 1.391(12) yes
C111 . C116 . 1.385(12) yes
C112 . H112 . 0.950 no
C112 . C113 . 1.389(12) yes
C113 . H113 . 0.954 no
C113 . C114 . 1.384(13) yes
C114 . H114 . 0.940 no
C114 . C115 . 1.366(13) yes
C115 . H115 . 0.954 no
C115 . C116 . 1.397(12) yes
C116 . H116 . 0.944 no
C117 . C118 . 1.397(12) yes
C117 . C122 . 1.397(11) yes
C118 . H118 . 0.954 no
C118 . C119 . 1.399(12) yes
C119 . H119 . 0.944 no
C119 . C120 . 1.378(14) yes
C120 . H120 . 0.952 no
C120 . C121 . 1.362(13) yes
C121 . H121 . 0.951 no
C121 . C122 . 1.379(12) yes
C122 . H122 . 0.951 no
C123 . C124 . 1.388(12) yes
C123 . C128 . 1.392(12) yes
C124 . H124 . 0.955 no
C124 . C125 . 1.384(12) yes
C125 . H125 . 0.947 no
C125 . C126 . 1.364(12) yes
C126 . H126 . 0.954 no
C126 . C127 . 1.373(13) yes
C127 . H127 . 0.959 no
C127 . C128 . 1.393(12) yes
C128 . H128 . 0.941 no
P21 . P22 . 2.218(3) yes
P21 . P23 . 2.203(3) yes
P21 . C203 . 1.867(9) yes
P22 . C201 . 1.822(8) yes
P22 . C205 . 1.799(9) yes
P22 . C211 . 1.791(8) yes
P23 . C202 . 1.815(8) yes
P23 . C217 . 1.800(8) yes
P23 . C223 . 1.796(8) yes
C201 . H21 . 0.989 no
C201 . H234 . 0.988 no
C201 . C202 . 1.540(10) yes
C202 . H22 . 0.994 no
C202 . H235 . 0.981 no
C203 . H23 . 0.995 no
C203 . H236 . 0.992 no
C203 . C204 . 1.529(11) yes
C204 . H24 . 0.975 no
C204 . H237 . 0.977 no
C204 . H238 . 0.985 no
C205 . C206 . 1.386(12) yes
C205 . C210 . 1.398(12) yes
C206 . H206 . 0.953 no
C206 . C207 . 1.386(12) yes
C207 . H207 . 0.946 no
C207 . C208 . 1.379(16) yes
C208 . H208 . 0.958 no
C208 . C209 . 1.375(14) yes
C209 . H209 . 0.961 no
C209 . C210 . 1.369(12) yes
C210 . H210 . 0.944 no
C211 . C212 . 1.393(12) yes
C211 . C216 . 1.392(12) yes
C212 . H212 . 0.955 no
C212 . C213 . 1.378(12) yes
C213 . H213 . 0.944 no
C213 . C214 . 1.390(12) yes
C214 . H214 . 0.953 no
C214 . C215 . 1.359(13) yes
C215 . H215 . 0.953 no
C215 . C216 . 1.384(12) yes
C216 . H216 . 0.949 no
C217 . C218 . 1.390(11) yes
C217 . C222 . 1.402(12) yes
C218 . H218 . 0.944 no
C218 . C219 . 1.376(11) yes
C219 . H219 . 0.951 no
C219 . C220 . 1.384(13) yes
C220 . H220 . 0.946 no
C220 . C221 . 1.381(13) yes
C221 . H221 . 0.949 no
C221 . C222 . 1.372(12) yes
C222 . H222 . 0.946 no
C223 . C224 . 1.382(12) yes
C223 . C228 . 1.403(11) yes
C224 . H224 . 0.952 no
C224 . C225 . 1.387(12) yes
C225 . H225 . 0.947 no
C225 . C226 . 1.390(12) yes
C226 . H226 . 0.946 no
C226 . C227 . 1.376(12) yes
C227 . H227 . 0.947 no
C227 . C228 . 1.390(12) yes
C228 . H228 . 0.946 no
Al1 . Cl11 . 2.128(3) yes
Al1 . Cl12 . 2.135(3) yes
Al1 . Cl13 . 2.140(3) yes
Al1 . Cl14 . 2.135(3) yes
Al2 . Cl21 . 2.154(4) yes
Al2 . Cl22 . 2.126(3) yes
Al2 . Cl23 . 2.125(3) yes
Al2 . Cl24 . 2.126(4) yes
Al3 . Cl31 . 2.125(4) yes
Al3 . Cl32 . 2.119(3) yes
Al3 . Cl33 . 2.154(4) yes
Al3 . Cl34 . 2.124(3) yes
Al4 . Cl41 4_665 2.136(3) yes
Al4 . Cl42 4_665 2.132(3) yes
Al4 . Cl41 . 2.136(3) yes
Al4 . Cl42 . 2.132(3) yes
Al5 . Cl51 4_765 2.137(3) yes
Al5 . Cl52 4_765 2.133(3) yes
Al5 . Cl51 . 2.137(3) yes
Al5 . Cl52 . 2.133(3) yes

loop_
_oxford_twin_element_scale_factors
0.59(11)
0.41(11)
